data_7157536
loop_
_publ_author_name
'Sheppard, Daniel J.'
'Cameron, Scott A.'
'Tyler, Peter C.'
'Schw\"orer, Ralf'

_publ_section_title
;
 Comparison of disaccharide donors for heparan sulfate synthesis: uronic
 acids vs. their pyranose equivalents.
;
_journal_issue 25
_journal_name_full 'Organic &amp; biomolecular chemistry'
_journal_page_first 4728
_journal_page_last 4733
_journal_paper_doi 10.1039/d0ob00671h
_journal_volume 18
_journal_year 2020
_chemical_absolute_configuration ad
_chemical_formula_moiety 'C43 H45 N3 O14'
_chemical_formula_sum 'C43 H45 N3 O14'
_chemical_formula_weight 827.82
_space_group_crystal_system orthorhombic
_space_group_IT_number 19
_space_group_name_Hall 'P 2ac 2ab'
_space_group_name_H-M_alt 'P 21 21 21'
_atom_sites_solution_hydrogens mixed
_atom_sites_solution_primary direct
_audit_creation_method SHELXL-2018/3
_audit_update_record
;
2020-03-03 deposited with the CCDC.	2020-06-08 downloaded from the CCDC.
;
_cell_angle_alpha 90
_cell_angle_beta 90
_cell_angle_gamma 90
_cell_formula_units_Z 4
_cell_length_a 8.0833(2)
_cell_length_b 18.7876(7)
_cell_length_c 26.8116(12)
_cell_measurement_reflns_used 10222
_cell_measurement_temperature 120(2)
_cell_measurement_theta_max 72.7210
_cell_measurement_theta_min 4.6320
_cell_volume 4071.8(3)
_computing_cell_refinement 'CrysAlisPro 1.171.40.53 (Rigaku OD, 2019)'
_computing_data_collection 'CrysAlisPro 1.171.40.53 (Rigaku OD, 2019)'
_computing_data_reduction 'CrysAlisPro 1.171.40.53 (Rigaku OD, 2019)'
_computing_structure_refinement 'SHELXL-2018/3 (Sheldrick, 2018)'
_computing_structure_solution 'SHELXS-2016/6 (Sheldrick, 2016)'
_diffrn_ambient_environment N~2~
_diffrn_ambient_temperature 120.00(10)
_diffrn_detector 'CCD plate'
_diffrn_detector_area_resol_mean 8.0856
_diffrn_detector_type EosS2
_diffrn_measured_fraction_theta_full 1.000
_diffrn_measured_fraction_theta_max 0.982
_diffrn_measurement_device 'four-circle diffractometer'
_diffrn_measurement_device_type 'SuperNova, Dual, Cu at home/near, EosS2'
_diffrn_measurement_method '\w scans'
_diffrn_radiation_monochromator mirror
_diffrn_radiation_probe x-ray
_diffrn_radiation_type 'Cu K\a'
_diffrn_radiation_wavelength 1.54184
_diffrn_reflns_av_R_equivalents 0.0883
_diffrn_reflns_av_unetI/netI 0.0460
_diffrn_reflns_Laue_measured_fraction_full 1.000
_diffrn_reflns_Laue_measured_fraction_max 0.982
_diffrn_reflns_limit_h_max 9
_diffrn_reflns_limit_h_min -9
_diffrn_reflns_limit_k_max 23
_diffrn_reflns_limit_k_min -22
_diffrn_reflns_limit_l_max 31
_diffrn_reflns_limit_l_min -33
_diffrn_reflns_number 64624
_diffrn_reflns_point_group_measured_fraction_full 1.000
_diffrn_reflns_point_group_measured_fraction_max 0.980
_diffrn_reflns_theta_full 67.684
_diffrn_reflns_theta_max 74.658
_diffrn_reflns_theta_min 4.051
_diffrn_source 'micro-focus sealed X-ray tube'
_diffrn_source_type 'SuperNova (Cu) X-ray Source'
_exptl_absorpt_coefficient_mu 0.852
_exptl_absorpt_correction_T_max 1.00000
_exptl_absorpt_correction_T_min 0.57480
_exptl_absorpt_correction_type multi-scan
_exptl_absorpt_process_details
;
CrysAlisPro 1.171.40.53 (Rigaku Oxford Diffraction, 2019)
Empirical absorption correction using spherical harmonics,
 implemented in SCALE3 ABSPACK scaling algorithm.
;
_exptl_crystal_colour colourless
_exptl_crystal_density_diffrn 1.350
_exptl_crystal_description rod
_exptl_crystal_F_000 1744
_exptl_crystal_size_max 0.259
_exptl_crystal_size_mid 0.034
_exptl_crystal_size_min 0.025
_refine_diff_density_max 0.292
_refine_diff_density_min -0.217
_refine_diff_density_rms 0.051
_refine_ls_abs_structure_details
;
 Flack x determined using 2388 quotients [(I+)-(I-)]/[(I+)+(I-)]
 (Parsons, Flack and Wagner, Acta Cryst. B69 (2013) 249-259).
;
_refine_ls_abs_structure_Flack -0.06(11)
_refine_ls_extinction_method none
_refine_ls_goodness_of_fit_ref 1.054
_refine_ls_hydrogen_treatment mixed
_refine_ls_matrix_type full
_refine_ls_number_parameters 548
_refine_ls_number_reflns 8176
_refine_ls_number_restraints 0
_refine_ls_restrained_S_all 1.054
_refine_ls_R_factor_all 0.0721
_refine_ls_R_factor_gt 0.0564
_refine_ls_shift/su_max 0.000
_refine_ls_shift/su_mean 0.000
_refine_ls_structure_factor_coef Fsqd
_refine_ls_weighting_details 'w=1/[\s^2^(Fo^2^)+(0.0743P)^2^+0.8821P] where P=(Fo^2^+2Fc^2^)/3'
_refine_ls_weighting_scheme calc
_refine_ls_wR_factor_gt 0.1354
_refine_ls_wR_factor_ref 0.1464
_reflns_Friedel_coverage 0.776
_reflns_Friedel_fraction_full 1.000
_reflns_Friedel_fraction_max 0.978
_reflns_number_gt 6651
_reflns_number_total 8176
_reflns_threshold_expression 'I > 2\s(I)'
_cod_data_source_file d0ob00671h2.cif
_cod_data_source_block shelx_CCDC2
_cod_depositor_comments 'Adding full bibliography for 7157534--7157536.cif.'
_cod_database_code 7157536
_shelx_shelxl_version_number 2018/3
_shelx_space_group_comment
;
The symmetry employed for this shelxl refinement is uniquely defined
by the following loop, which should always be used as a source of
symmetry information in preference to the above space-group names.
They are only intended as comments.
;
_shelx_estimated_absorpt_t_min 0.810
_shelx_estimated_absorpt_t_max 0.979

loop_
_space_group_symop_operation_xyz
'x, y, z'
'-x+1/2, -y, z+1/2'
'-x, y+1/2, -z+1/2'
'x+1/2, -y+1/2, -z'

loop_
_atom_site_label
_atom_site_type_symbol
_atom_site_fract_x
_atom_site_fract_y
_atom_site_fract_z
_atom_site_U_iso_or_equiv
_atom_site_adp_type
_atom_site_occupancy
_atom_site_site_symmetry_order
_atom_site_calc_flag
_atom_site_refinement_flags_posn
_atom_site_refinement_flags_adp
_atom_site_refinement_flags_occupancy
_atom_site_disorder_assembly
_atom_site_disorder_group
C1 C 0.5190(5) 0.7589(2) 0.01721(17) 0.0341(9) Uani 1 1 d . . . . .
H1 H 0.399560 0.763024 0.007902 0.041 Uiso 1 1 calc R U . . .
C2 C 0.5434(5) 0.7675(2) 0.07281(16) 0.0333(8) Uani 1 1 d . . . . .
H2 H 0.659509 0.754873 0.082203 0.040 Uiso 1 1 calc R U . . .
C3 C 0.5034(4) 0.8436(2) 0.08954(15) 0.0330(8) Uani 1 1 d . . . . .
H3 H 0.381613 0.851954 0.086671 0.040 Uiso 1 1 calc R U . . .
C4 C 0.5951(4) 0.8983(2) 0.05787(16) 0.0329(8) Uani 1 1 d . . . . .
H4 H 0.716565 0.896100 0.064839 0.039 Uiso 1 1 calc R U . . .
C5 C 0.5615(4) 0.8820(2) 0.00254(16) 0.0319(8) Uani 1 1 d . . . . .
H5 H 0.440263 0.885870 -0.004439 0.038 Uiso 1 1 calc R U . . .
C6 C 0.6568(5) 0.9302(2) -0.03238(16) 0.0338(8) Uani 1 1 d . . . . .
C7 C 0.5475(4) 0.6656(2) -0.04318(16) 0.0347(9) Uani 1 1 d . . . . .
C8 C 0.4875(5) 0.7061(2) -0.08224(17) 0.0373(9) Uani 1 1 d . . . . .
H8 H 0.461151 0.754887 -0.077331 0.045 Uiso 1 1 calc R U . . .
C9 C 0.4658(5) 0.6746(2) -0.12903(17) 0.0391(9) Uani 1 1 d . . . . .
H9 H 0.425324 0.702408 -0.156007 0.047 Uiso 1 1 calc R U . . .
C10 C 0.5027(5) 0.6037(2) -0.13651(18) 0.0417(10) Uani 1 1 d . . . . .
C11 C 0.5579(5) 0.5631(2) -0.0964(2) 0.0445(11) Uani 1 1 d . . . . .
H11 H 0.580680 0.513910 -0.101028 0.053 Uiso 1 1 calc R U . . .
C12 C 0.5801(5) 0.5936(2) -0.05004(19) 0.0408(10) Uani 1 1 d . . . . .
H12 H 0.617527 0.565492 -0.022858 0.049 Uiso 1 1 calc R U . . .
C13 C 0.4564(8) 0.6117(3) -0.2241(2) 0.0604(14) Uani 1 1 d . . . . .
H13A H 0.342741 0.629615 -0.221757 0.072 Uiso 1 1 calc R U . . .
H13B H 0.468304 0.583151 -0.254461 0.072 Uiso 1 1 calc R U . . .
H13C H 0.533429 0.651963 -0.225270 0.072 Uiso 1 1 calc R U . . .
C14 C 0.4892(5) 0.6686(2) 0.12723(17) 0.0384(9) Uani 1 1 d . . . . .
C15 C 0.3550(5) 0.6338(2) 0.15597(17) 0.0382(9) Uani 1 1 d . . . . .
C16 C 0.1888(5) 0.6520(2) 0.14933(19) 0.0431(10) Uani 1 1 d . . . . .
H16 H 0.159405 0.686028 0.124704 0.052 Uiso 1 1 calc R U . . .
C17 C 0.0667(6) 0.6210(2) 0.1782(2) 0.0512(12) Uani 1 1 d . . . . .
H17 H -0.045873 0.633920 0.173544 0.061 Uiso 1 1 calc R U . . .
C18 C 0.1097(7) 0.5707(3) 0.2141(2) 0.0528(12) Uani 1 1 d . . . . .
H18 H 0.026350 0.548957 0.233865 0.063 Uiso 1 1 calc R U . . .
C19 C 0.2751(7) 0.5522(3) 0.2209(2) 0.0552(13) Uani 1 1 d . . . . .
H19 H 0.304279 0.517973 0.245444 0.066 Uiso 1 1 calc R U . . .
C20 C 0.3974(6) 0.5835(3) 0.19191(19) 0.0478(11) Uani 1 1 d . . . . .
H20 H 0.509963 0.570577 0.196607 0.057 Uiso 1 1 calc R U . . .
C21 C 0.4166(5) 0.8473(3) 0.17550(17) 0.0415(10) Uani 1 1 d . . . . .
H21A H 0.346625 0.805515 0.167783 0.050 Uiso 1 1 calc R U . . .
H21B H 0.347188 0.890677 0.173492 0.050 Uiso 1 1 calc R U . . .
C22 C 0.4902(5) 0.8403(3) 0.22681(17) 0.0433(10) Uani 1 1 d . . . . .
C23 C 0.4740(6) 0.8943(3) 0.26187(19) 0.0501(11) Uani 1 1 d . . . . .
H23 H 0.417116 0.936859 0.253405 0.060 Uiso 1 1 calc R U . . .
C24 C 0.5415(8) 0.8861(3) 0.3098(2) 0.0592(13) Uani 1 1 d . . . . .
H24 H 0.531766 0.923478 0.333428 0.071 Uiso 1 1 calc R U . . .
C25 C 0.6216(7) 0.8242(3) 0.3227(2) 0.0601(14) Uani 1 1 d . . . . .
H25 H 0.664674 0.818569 0.355414 0.072 Uiso 1 1 calc R U . . .
C26 C 0.6397(7) 0.7699(3) 0.2878(2) 0.0606(14) Uani 1 1 d . . . . .
H26 H 0.696585 0.727364 0.296395 0.073 Uiso 1 1 calc R U . . .
C27 C 0.5737(7) 0.7784(3) 0.2404(2) 0.0521(12) Uani 1 1 d . . . . .
H27 H 0.585900 0.741186 0.216623 0.062 Uiso 1 1 calc R U . . .
C28 C 0.6303(7) 1.0212(3) -0.09246(19) 0.0492(11) Uani 1 1 d . . . . .
H28A H 0.699227 1.056016 -0.074850 0.059 Uiso 1 1 calc R U . . .
H28B H 0.544523 1.046233 -0.111460 0.059 Uiso 1 1 calc R U . . .
H28C H 0.699281 0.993393 -0.115311 0.059 Uiso 1 1 calc R U . . .
C29 C 0.6292(5) 1.0107(2) 0.10032(16) 0.0350(8) Uani 1 1 d . . . . .
H29 H 0.684316 0.979796 0.125703 0.042 Uiso 1 1 calc R U . . .
C30 C 0.5125(5) 1.0623(2) 0.12641(16) 0.0393(9) Uani 1 1 d . . . . .
H30 H 0.577565 1.092174 0.150232 0.047 Uiso 1 1 calc R U . . .
C31 C 0.4304(5) 1.1107(2) 0.08784(17) 0.0400(9) Uani 1 1 d . . . . .
H31 H 0.366931 1.080994 0.063532 0.048 Uiso 1 1 calc R U . . .
C32 C 0.5640(6) 1.1514(2) 0.06038(17) 0.0413(9) Uani 1 1 d . . . . .
H32 H 0.625388 1.182898 0.084078 0.050 Uiso 1 1 calc R U . . .
C33 C 0.6825(5) 1.0976(2) 0.03671(17) 0.0382(9) Uani 1 1 d . . . . .
H33 H 0.621873 1.069028 0.011095 0.046 Uiso 1 1 calc R U . . .
C34 C 0.8244(6) 1.1362(2) 0.01223(19) 0.0448(10) Uani 1 1 d . . . . .
H34A H 0.782747 1.168073 -0.014362 0.054 Uiso 1 1 calc R U . . .
H34B H 0.884522 1.165321 0.037097 0.054 Uiso 1 1 calc R U . . .
C35 C 0.1660(6) 1.1664(3) 0.0866(2) 0.0597(15) Uani 1 1 d . . . . .
H35A H 0.121726 1.119647 0.075955 0.072 Uiso 1 1 calc R U . . .
H35B H 0.185860 1.195588 0.056442 0.072 Uiso 1 1 calc R U . . .
C36 C 0.0439(6) 1.2031(3) 0.12033(18) 0.0452(10) Uani 1 1 d . . . . .
C37 C -0.0289(7) 1.1659(3) 0.1592(2) 0.0635(14) Uani 1 1 d . . . . .
H37 H 0.000202 1.117630 0.165112 0.076 Uiso 1 1 calc R U . . .
C38 C -0.1435(8) 1.1991(4) 0.1894(2) 0.0705(17) Uani 1 1 d . . . . .
H38 H -0.192176 1.173813 0.216338 0.085 Uiso 1 1 calc R U . . .
C39 C -0.1865(7) 1.2669(4) 0.1808(2) 0.0652(16) Uani 1 1 d . . . . .
H39 H -0.263003 1.289813 0.202382 0.078 Uiso 1 1 calc R U . . .
C40 C -0.1216(8) 1.3037(3) 0.1412(3) 0.0666(16) Uani 1 1 d . . . . .
H40 H -0.156929 1.351073 0.134815 0.080 Uiso 1 1 calc R U . . .
C41 C -0.0044(7) 1.2721(3) 0.1104(2) 0.0590(13) Uani 1 1 d . . . . .
H41 H 0.041421 1.297481 0.083004 0.071 Uiso 1 1 calc R U . . .
C42 C 1.0488(6) 1.1048(3) -0.0403(2) 0.0526(12) Uani 1 1 d . . . . .
C43 C 1.1483(8) 1.0446(4) -0.0600(2) 0.0674(16) Uani 1 1 d . . . . .
H43A H 1.190706 1.056782 -0.093169 0.081 Uiso 1 1 calc R U . . .
H43B H 1.078573 1.002016 -0.062394 0.081 Uiso 1 1 calc R U . . .
H43C H 1.241189 1.035134 -0.037483 0.081 Uiso 1 1 calc R U . . .
N1 N 0.3898(5) 1.0206(2) 0.15458(16) 0.0494(10) Uani 1 1 d . . . . .
N2 N 0.3311(5) 1.0508(2) 0.19162(16) 0.0502(10) Uani 1 1 d . . . . .
N3 N 0.2701(6) 1.0709(3) 0.22702(17) 0.0642(13) Uani 1 1 d . . . . .
O1 O 0.6171(3) 0.81137(14) -0.00793(11) 0.0330(6) Uani 1 1 d . . . . .
O2 O 0.5830(3) 0.69215(15) 0.00426(12) 0.0371(6) Uani 1 1 d . . . . .
O3 O 0.4283(3) 0.72154(15) 0.09809(11) 0.0361(6) Uani 1 1 d . . . . .
O4 O 0.5529(3) 0.85195(16) 0.14057(11) 0.0364(6) Uani 1 1 d . . . . .
O5 O 0.5333(3) 0.96805(14) 0.06787(11) 0.0338(6) Uani 1 1 d . . . . .
O6 O 0.8032(3) 0.92805(17) -0.03797(12) 0.0416(7) Uani 1 1 d . . . . .
O7 O 0.5529(4) 0.97399(16) -0.05656(11) 0.0401(7) Uani 1 1 d . . . . .
O8 O 0.4923(4) 0.56857(18) -0.18143(14) 0.0527(8) Uani 1 1 d . . . . .
O9 O 0.6337(4) 0.65343(19) 0.12969(15) 0.0539(9) Uani 1 1 d . . . . .
O10 O 0.7505(3) 1.05022(16) 0.07415(12) 0.0370(7) Uani 1 1 d . . . . .
O11 O 0.3191(4) 1.15666(18) 0.11375(11) 0.0426(7) Uani 1 1 d . . . . .
O12 O 0.4933(5) 1.1929(2) 0.02103(14) 0.0559(9) Uani 1 1 d . . . . .
H12X H 0.504(9) 1.241(4) 0.025(2) 0.07(2) Uiso 1 1 d . . . . .
O13 O 0.9331(4) 1.08278(18) -0.00871(14) 0.0509(8) Uani 1 1 d . . . . .
O14 O 1.0637(6) 1.1666(2) -0.05173(18) 0.0824(14) Uani 1 1 d . . . . .

loop_
_atom_site_aniso_label
_atom_site_aniso_U_11
_atom_site_aniso_U_22
_atom_site_aniso_U_33
_atom_site_aniso_U_23
_atom_site_aniso_U_13
_atom_site_aniso_U_12
C1 0.0232(17) 0.0258(18) 0.053(2) 0.0019(17) 0.0031(16) -0.0012(14)
C2 0.0211(17) 0.031(2) 0.048(2) 0.0042(17) -0.0004(15) -0.0020(14)
C3 0.0214(16) 0.038(2) 0.040(2) -0.0002(17) -0.0013(14) 0.0015(15)
C4 0.0215(16) 0.034(2) 0.043(2) 0.0001(17) 0.0002(14) 0.0024(14)
C5 0.0249(16) 0.0271(18) 0.044(2) -0.0003(16) -0.0005(16) 0.0016(14)
C6 0.035(2) 0.0256(18) 0.041(2) -0.0036(16) -0.0025(16) 0.0027(15)
C7 0.0202(16) 0.0319(19) 0.052(2) -0.0030(17) 0.0065(15) -0.0048(14)
C8 0.0247(18) 0.031(2) 0.056(3) -0.0015(18) 0.0070(16) -0.0036(14)
C9 0.029(2) 0.038(2) 0.050(3) -0.0018(19) 0.0072(17) -0.0043(16)
C10 0.0290(19) 0.039(2) 0.057(3) -0.007(2) 0.0078(18) -0.0071(17)
C11 0.0309(19) 0.030(2) 0.073(3) -0.008(2) 0.013(2) -0.0037(16)
C12 0.0279(18) 0.034(2) 0.061(3) 0.005(2) 0.0049(18) -0.0027(15)
C13 0.065(3) 0.059(3) 0.058(3) -0.011(3) -0.001(3) 0.002(3)
C14 0.035(2) 0.034(2) 0.046(2) 0.0045(18) -0.0019(17) 0.0013(16)
C15 0.039(2) 0.032(2) 0.044(2) 0.0041(17) -0.0011(18) 0.0018(17)
C16 0.035(2) 0.034(2) 0.060(3) 0.007(2) 0.0022(19) 0.0011(17)
C17 0.043(2) 0.040(2) 0.071(3) 0.000(2) 0.009(2) 0.001(2)
C18 0.057(3) 0.040(2) 0.061(3) 0.001(2) 0.017(2) -0.002(2)
C19 0.064(3) 0.045(3) 0.056(3) 0.011(2) 0.004(2) 0.003(2)
C20 0.045(2) 0.045(3) 0.054(3) 0.007(2) -0.002(2) 0.0022(19)
C21 0.0280(19) 0.054(3) 0.043(2) 0.003(2) 0.0034(16) -0.0054(18)
C22 0.035(2) 0.049(3) 0.046(2) 0.003(2) 0.0024(18) -0.0069(19)
C23 0.051(3) 0.051(3) 0.048(3) 0.003(2) 0.002(2) -0.002(2)
C24 0.069(3) 0.057(3) 0.052(3) 0.001(2) -0.006(3) -0.009(3)
C25 0.061(3) 0.073(4) 0.047(3) 0.009(3) -0.007(2) -0.008(3)
C26 0.058(3) 0.067(4) 0.056(3) 0.013(3) -0.008(3) 0.001(3)
C27 0.054(3) 0.053(3) 0.049(3) 0.005(2) -0.004(2) -0.003(2)
C28 0.062(3) 0.040(2) 0.046(3) 0.012(2) 0.000(2) 0.001(2)
C29 0.0301(18) 0.035(2) 0.039(2) -0.0003(17) -0.0015(16) -0.0046(16)
C30 0.036(2) 0.045(2) 0.037(2) -0.0040(18) -0.0001(17) 0.0017(18)
C31 0.0325(19) 0.046(2) 0.042(2) -0.0103(19) -0.0033(17) 0.0112(18)
C32 0.047(2) 0.036(2) 0.041(2) -0.0006(18) -0.0039(19) 0.0109(19)
C33 0.040(2) 0.033(2) 0.041(2) 0.0006(17) 0.0005(18) 0.0025(17)
C34 0.042(2) 0.039(2) 0.053(3) -0.005(2) -0.001(2) -0.0035(18)
C35 0.043(3) 0.080(4) 0.056(3) -0.014(3) -0.010(2) 0.023(3)
C36 0.036(2) 0.051(3) 0.048(3) -0.008(2) -0.0051(19) 0.0086(19)
C37 0.065(3) 0.058(3) 0.067(3) 0.011(3) -0.006(3) 0.008(3)
C38 0.058(3) 0.095(5) 0.058(4) 0.015(3) 0.004(3) 0.011(3)
C39 0.046(3) 0.086(4) 0.063(4) -0.008(3) 0.004(2) 0.022(3)
C40 0.067(4) 0.052(3) 0.081(4) 0.001(3) 0.006(3) 0.019(3)
C41 0.053(3) 0.062(3) 0.062(3) 0.008(3) 0.009(2) 0.007(3)
C42 0.044(2) 0.060(3) 0.054(3) 0.010(2) 0.006(2) -0.003(2)
C43 0.057(3) 0.083(4) 0.062(4) 0.011(3) 0.017(3) 0.013(3)
N1 0.043(2) 0.054(2) 0.051(2) -0.0043(19) 0.0064(18) -0.0002(18)
N2 0.046(2) 0.061(3) 0.044(2) -0.001(2) -0.0032(18) 0.0014(19)
N3 0.060(3) 0.090(4) 0.043(3) -0.005(2) 0.005(2) 0.005(3)
O1 0.0235(12) 0.0282(13) 0.0474(16) -0.0025(12) 0.0042(11) -0.0013(10)
O2 0.0257(12) 0.0334(14) 0.0522(18) 0.0008(13) 0.0002(12) 0.0018(10)
O3 0.0251(12) 0.0350(14) 0.0481(17) 0.0095(13) -0.0011(12) -0.0021(11)
O4 0.0240(12) 0.0476(16) 0.0375(15) 0.0029(13) 0.0003(11) -0.0030(12)
O5 0.0290(13) 0.0297(14) 0.0428(16) -0.0034(11) -0.0046(11) 0.0041(10)
O6 0.0304(15) 0.0412(16) 0.0532(19) 0.0056(14) 0.0022(13) -0.0020(12)
O7 0.0402(15) 0.0373(16) 0.0428(16) 0.0063(13) -0.0003(13) 0.0038(13)
O8 0.0547(19) 0.0423(17) 0.061(2) -0.0142(16) 0.0075(17) -0.0047(15)
O9 0.0313(16) 0.052(2) 0.078(2) 0.0176(18) 0.0002(15) 0.0065(14)
O10 0.0286(13) 0.0334(15) 0.0489(18) -0.0004(13) -0.0035(12) 0.0017(11)
O11 0.0383(15) 0.0461(17) 0.0434(17) -0.0099(14) -0.0035(12) 0.0139(13)
O12 0.063(2) 0.056(2) 0.049(2) 0.0096(16) -0.0036(16) 0.0196(18)
O13 0.0410(16) 0.0463(18) 0.065(2) 0.0034(16) 0.0126(16) -0.0041(14)
O14 0.086(3) 0.069(3) 0.092(3) 0.021(3) 0.034(3) 0.001(2)

loop_
_atom_type_symbol
_atom_type_description
_atom_type_scat_dispersion_real
_atom_type_scat_dispersion_imag
_atom_type_scat_source
C C 0.0181 0.0091 'International Tables Vol C Tables 4.2.6.8 and 6.1.1.4'
H H 0.0000 0.0000 'International Tables Vol C Tables 4.2.6.8 and 6.1.1.4'
N N 0.0311 0.0180 'International Tables Vol C Tables 4.2.6.8 and 6.1.1.4'
O O 0.0492 0.0322 'International Tables Vol C Tables 4.2.6.8 and 6.1.1.4'

loop_
_geom_angle_atom_site_label_1
_geom_angle_atom_site_label_2
_geom_angle_atom_site_label_3
_geom_angle
_geom_angle_site_symmetry_1
_geom_angle_site_symmetry_3
_geom_angle_publ_flag
O2 C1 O1 107.1(3) . . ?
O2 C1 C2 106.9(3) . . ?
O1 C1 C2 108.5(3) . . ?
O3 C2 C1 108.4(3) . . ?
O3 C2 C3 106.6(3) . . ?
C1 C2 C3 111.1(3) . . ?
O4 C3 C4 108.8(3) . . ?
O4 C3 C2 108.8(3) . . ?
C4 C3 C2 111.2(3) . . ?
O5 C4 C3 110.1(3) . . ?
O5 C4 C5 107.5(3) . . ?
C3 C4 C5 108.5(3) . . ?
O1 C5 C6 105.9(3) . . ?
O1 C5 C4 108.6(3) . . ?
C6 C5 C4 112.8(3) . . ?
O6 C6 O7 125.5(4) . . ?
O6 C6 C5 124.2(4) . . ?
O7 C6 C5 110.3(3) . . ?
C8 C7 C12 120.1(4) . . ?
C8 C7 O2 124.5(4) . . ?
C12 C7 O2 115.4(4) . . ?
C7 C8 C9 119.4(4) . . ?
C10 C9 C8 120.8(4) . . ?
O8 C10 C9 125.3(5) . . ?
O8 C10 C11 115.6(4) . . ?
C9 C10 C11 119.1(4) . . ?
C12 C11 C10 120.6(4) . . ?
C11 C12 C7 119.9(4) . . ?
O9 C14 O3 123.8(4) . . ?
O9 C14 C15 125.2(4) . . ?
O3 C14 C15 110.9(3) . . ?
C20 C15 C16 119.4(4) . . ?
C20 C15 C14 118.6(4) . . ?
C16 C15 C14 121.9(4) . . ?
C17 C16 C15 120.8(4) . . ?
C16 C17 C18 119.6(5) . . ?
C17 C18 C19 120.0(5) . . ?
C20 C19 C18 120.3(5) . . ?
C19 C20 C15 120.0(5) . . ?
O4 C21 C22 107.2(3) . . ?
C23 C22 C27 118.6(5) . . ?
C23 C22 C21 121.1(5) . . ?
C27 C22 C21 120.3(5) . . ?
C22 C23 C24 120.1(5) . . ?
C25 C24 C23 120.4(5) . . ?
C24 C25 C26 120.0(5) . . ?
C27 C26 C25 119.4(5) . . ?
C26 C27 C22 121.4(5) . . ?
O5 C29 O10 111.8(3) . . ?
O5 C29 C30 107.7(3) . . ?
O10 C29 C30 108.9(3) . . ?
N1 C30 C29 108.4(4) . . ?
N1 C30 C31 111.8(4) . . ?
C29 C30 C31 109.7(3) . . ?
O11 C31 C32 112.4(4) . . ?
O11 C31 C30 107.7(3) . . ?
C32 C31 C30 108.7(3) . . ?
O12 C32 C31 110.4(4) . . ?
O12 C32 C33 107.7(4) . . ?
C31 C32 C33 108.3(4) . . ?
O10 C33 C34 108.0(4) . . ?
O10 C33 C32 110.8(4) . . ?
C34 C33 C32 109.8(4) . . ?
O13 C34 C33 107.3(4) . . ?
O11 C35 C36 108.4(4) . . ?
C41 C36 C37 120.0(5) . . ?
C41 C36 C35 120.0(5) . . ?
C37 C36 C35 119.9(5) . . ?
C38 C37 C36 119.9(6) . . ?
C39 C38 C37 120.2(6) . . ?
C38 C39 C40 120.9(6) . . ?
C39 C40 C41 120.4(6) . . ?
C36 C41 C40 118.6(5) . . ?
O14 C42 O13 122.1(5) . . ?
O14 C42 C43 126.1(5) . . ?
O13 C42 C43 111.7(5) . . ?
N2 N1 C30 115.2(4) . . ?
N3 N2 N1 171.9(6) . . ?
C5 O1 C1 111.8(3) . . ?
C7 O2 C1 118.0(3) . . ?
C14 O3 C2 118.4(3) . . ?
C3 O4 C21 113.5(3) . . ?
C29 O5 C4 116.4(3) . . ?
C6 O7 C28 115.2(4) . . ?
C10 O8 C13 116.1(4) . . ?
C29 O10 C33 113.7(3) . . ?
C31 O11 C35 111.7(3) . . ?
C42 O13 C34 117.3(4) . . ?

loop_
_geom_bond_atom_site_label_1
_geom_bond_atom_site_label_2
_geom_bond_distance
_geom_bond_site_symmetry_2
_geom_bond_publ_flag
C1 O2 1.401(5) . ?
C1 O1 1.433(5) . ?
C1 C2 1.512(6) . ?
C2 O3 1.440(5) . ?
C2 C3 1.533(5) . ?
C3 O4 1.434(5) . ?
C3 C4 1.524(6) . ?
C4 O5 1.429(5) . ?
C4 C5 1.539(6) . ?
C5 O1 1.429(4) . ?
C5 C6 1.514(6) . ?
C6 O6 1.194(5) . ?
C6 O7 1.342(5) . ?
C7 C8 1.383(6) . ?
C7 C12 1.390(6) . ?
C7 O2 1.396(5) . ?
C8 C9 1.398(6) . ?
C9 C10 1.380(6) . ?
C10 O8 1.376(6) . ?
C10 C11 1.392(7) . ?
C11 C12 1.382(7) . ?
C13 O8 1.432(7) . ?
C14 O9 1.205(5) . ?
C14 O3 1.357(5) . ?
C14 C15 1.483(6) . ?
C15 C20 1.393(6) . ?
C15 C16 1.397(6) . ?
C16 C17 1.382(7) . ?
C17 C18 1.393(7) . ?
C18 C19 1.393(8) . ?
C19 C20 1.388(7) . ?
C21 O4 1.449(5) . ?
C21 C22 1.505(6) . ?
C22 C23 1.390(7) . ?
C22 C27 1.393(7) . ?
C23 C24 1.404(7) . ?
C24 C25 1.374(8) . ?
C25 C26 1.392(9) . ?
C26 C27 1.389(7) . ?
C28 O7 1.451(6) . ?
C29 O5 1.415(5) . ?
C29 O10 1.415(5) . ?
C29 C30 1.521(6) . ?
C30 N1 1.472(6) . ?
C30 C31 1.529(6) . ?
C31 O11 1.427(5) . ?
C31 C32 1.514(7) . ?
C32 O12 1.431(5) . ?
C32 C33 1.531(6) . ?
C33 O10 1.449(5) . ?
C33 C34 1.507(6) . ?
C34 O13 1.447(6) . ?
C35 O11 1.447(5) . ?
C35 C36 1.507(6) . ?
C36 C41 1.380(7) . ?
C36 C37 1.387(8) . ?
C37 C38 1.378(8) . ?
C38 C39 1.342(9) . ?
C39 C40 1.370(9) . ?
C40 C41 1.391(8) . ?
C42 O14 1.206(7) . ?
C42 O13 1.328(6) . ?
C42 C43 1.486(8) . ?
N1 N2 1.239(6) . ?
N2 N3 1.134(6) . ?

loop_
_geom_hbond_atom_site_label_D
_geom_hbond_atom_site_label_H
_geom_hbond_atom_site_label_A
_geom_hbond_distance_DH
_geom_hbond_distance_HA
_geom_hbond_distance_DA
_geom_hbond_angle_DHA
_geom_hbond_site_symmetry_A
_geom_hbond_publ_flag
O12 H12X O14 0.92(7) 1.93(7) 2.822(6) 162(6) 4_475 yes
